data_4105787
loop_
_publ_author_name
'Ming Fang'
'David S. Lee'
'Joseph W. Ziller'
'Robert J. Doedens'
'Jefferson E. Bates'
'Filipp Furche'
'William J. Evans'

_publ_section_title
;
 Synthesis of the (N2)3- Radical from Y2+ and Its Protonolysis Reactivity
 To Form (N2H2)2- via the Y[N(SiMe3)2]3/KC8 Reduction System
;
_journal_name_full 'Journal of the American Chemical Society'
_journal_page_first 3784
_journal_page_last 3787
_journal_paper_doi 10.1021/ja1116827
_journal_volume 133
_journal_year 2011
_chemical_formula_sum 'C39 H98 N6 O2 Si8 Y2'
_chemical_formula_weight 1085.77
_chemical_name_systematic
; 
 ? 
;
_space_group_IT_number 2
_symmetry_cell_setting triclinic
_symmetry_space_group_name_Hall '-P 1'
_symmetry_space_group_name_H-M 'P -1'
_atom_sites_solution_hydrogens geom
_atom_sites_solution_primary direct
_atom_sites_solution_secondary difmap
_audit_creation_method SHELXTL
_cell_angle_alpha 102.2540(10)
_cell_angle_beta 110.1450(10)
_cell_angle_gamma 110.1390(10)
_cell_formula_units_Z 1
_cell_length_a 11.6254(12)
_cell_length_b 12.3668(12)
_cell_length_c 12.9283(13)
_cell_measurement_reflns_used 8752
_cell_measurement_temperature 153(2)
_cell_measurement_theta_max 27.84
_cell_measurement_theta_min 2.60
_cell_volume 1518.5(3)
_computing_cell_refinement 'Bruker SMART APEX2/SAINT'
_computing_data_collection 'Bruker SMART APEX2'
_computing_data_reduction 'Bruker SAINT'
_computing_molecular_graphics 'Bruker SHELXTL'
_computing_publication_material 'Bruker SHELXTL'
_computing_structure_refinement 'Bruker SHELXTL'
_computing_structure_solution 'Bruker SHELXTL'
_diffrn_ambient_temperature 153(2)
_diffrn_measured_fraction_theta_full 0.993
_diffrn_measured_fraction_theta_max 0.993
_diffrn_measurement_device_type 'Bruker SMART APEX II CCD'
_diffrn_measurement_method 'phi and omega'
_diffrn_radiation_monochromator graphite
_diffrn_radiation_source 'fine-focus sealed tube'
_diffrn_radiation_type MoK\a
_diffrn_radiation_wavelength 0.71073
_diffrn_reflns_av_R_equivalents 0.0262
_diffrn_reflns_av_sigmaI/netI 0.0346
_diffrn_reflns_limit_h_max 14
_diffrn_reflns_limit_h_min -14
_diffrn_reflns_limit_k_max 15
_diffrn_reflns_limit_k_min -15
_diffrn_reflns_limit_l_max 16
_diffrn_reflns_limit_l_min -16
_diffrn_reflns_number 16037
_diffrn_reflns_theta_full 26.37
_diffrn_reflns_theta_max 26.37
_diffrn_reflns_theta_min 1.81
_exptl_absorpt_coefficient_mu 2.092
_exptl_absorpt_correction_T_max 0.7174
_exptl_absorpt_correction_T_min 0.5541
_exptl_absorpt_correction_type multi-scan
_exptl_absorpt_process_details 'Bruker SADABS'
_exptl_crystal_colour colourless
_exptl_crystal_density_diffrn 1.187
_exptl_crystal_density_meas ?
_exptl_crystal_description irregular
_exptl_crystal_F_000 580
_exptl_crystal_size_max 0.32
_exptl_crystal_size_mid 0.21
_exptl_crystal_size_min 0.17
_refine_diff_density_max 0.711
_refine_diff_density_min -0.427
_refine_diff_density_rms 0.075
_refine_ls_extinction_method none
_refine_ls_goodness_of_fit_ref 1.031
_refine_ls_hydrogen_treatment constr
_refine_ls_matrix_type full
_refine_ls_number_parameters 270
_refine_ls_number_reflns 6173
_refine_ls_number_restraints 13
_refine_ls_restrained_S_all 1.040
_refine_ls_R_factor_all 0.0584
_refine_ls_R_factor_gt 0.0423
_refine_ls_shift/su_max 0.001
_refine_ls_shift/su_mean 0.000
_refine_ls_structure_factor_coef Fsqd
_refine_ls_weighting_details 'calc w=1/[\s^2^(Fo^2^)+(0.0631P)^2^+1.3439P] where P=(Fo^2^+2Fc^2^)/3'
_refine_ls_weighting_scheme calc
_refine_ls_wR_factor_gt 0.1077
_refine_ls_wR_factor_ref 0.1169
_reflns_number_gt 5046
_reflns_number_total 6173
_reflns_threshold_expression >2sigma(I)
_cod_data_source_file ja1116827_si_002.cif
_cod_data_source_block mf7
_cod_depositor_comments
;
The following automatic conversions were performed:

'_exptl_crystal_density_meas' value 'none' was changed to '?' - the
value is perceived as not measured.

Automatic conversion script
Id: cif_fix_values 3008 2015-01-20 13:52:24Z robertas 
;
_cod_database_code 4105787

loop_
_symmetry_equiv_pos_as_xyz
'x, y, z'
'-x, -y, -z'

loop_
_atom_site_label
_atom_site_type_symbol
_atom_site_fract_x
_atom_site_fract_y
_atom_site_fract_z
_atom_site_U_iso_or_equiv
_atom_site_adp_type
_atom_site_occupancy
_atom_site_symmetry_multiplicity
_atom_site_calc_flag
_atom_site_refinement_flags
_atom_site_disorder_assembly
_atom_site_disorder_group
Y1 Y 0.53974(3) 0.57210(3) 0.18005(2) 0.03058(11) Uani 1 1 d . . .
Si1 Si 0.71278(10) 0.43101(9) 0.31858(9) 0.0421(2) Uani 1 1 d . . .
Si2 Si 0.88427(9) 0.68838(10) 0.33580(8) 0.0384(2) Uani 1 1 d . . .
Si3 Si 0.56843(10) 0.79132(9) 0.41675(9) 0.0391(2) Uani 1 1 d . . .
Si4 Si 0.4412(9) 0.8040(9) 0.1745(7) 0.0419(15) Uani 0.50 1 d P A 1
Si4B Si 0.4756(9) 0.8185(11) 0.1839(9) 0.0499(19) Uani 0.50 1 d P A 2
N1 N 0.5115(5) 0.5736(4) 0.0025(4) 0.0262(10) Uani 0.50 1 d P . .
N2 N 0.4002(5) 0.4488(4) -0.0193(4) 0.0275(11) Uani 0.50 1 d P . .
N3 N 0.7302(3) 0.5618(2) 0.2875(2) 0.0321(6) Uani 1 1 d . B .
N4 N 0.5226(3) 0.7415(3) 0.2681(3) 0.0397(7) Uani 1 1 d . A .
C1 C 0.7929(4) 0.4606(4) 0.4804(3) 0.0571(11) Uani 1 1 d . B .
H1A H 0.8926 0.5116 0.5152 0.086 Uiso 1 1 calc R . .
H1B H 0.7736 0.3813 0.4913 0.086 Uiso 1 1 calc R . .
H1C H 0.7544 0.5046 0.5198 0.086 Uiso 1 1 calc R . .
C2 C 0.5253(4) 0.3260(4) 0.2583(4) 0.0616(12) Uani 1 1 d . B .
H2A H 0.4858 0.3667 0.2994 0.092 Uiso 1 1 calc R . .
H2B H 0.5135 0.2483 0.2710 0.092 Uiso 1 1 calc R . .
H2C H 0.4784 0.3079 0.1730 0.092 Uiso 1 1 calc R . .
C3 C 0.7865(6) 0.3399(5) 0.2507(4) 0.0785(16) Uani 1 1 d . B .
H3A H 0.7476 0.3215 0.1650 0.118 Uiso 1 1 calc R . .
H3B H 0.7636 0.2619 0.2644 0.118 Uiso 1 1 calc R . .
H3C H 0.8867 0.3887 0.2873 0.118 Uiso 1 1 calc R . .
C4 C 0.8531(4) 0.8068(3) 0.2768(3) 0.0440(8) Uani 1 1 d . B .
H4A H 0.8085 0.7713 0.1897 0.066 Uiso 1 1 calc R . .
H4B H 0.9410 0.8801 0.3059 0.066 Uiso 1 1 calc R . .
H4C H 0.7934 0.8310 0.3038 0.066 Uiso 1 1 calc R . .
C5 C 0.9827(4) 0.7676(4) 0.5018(3) 0.0572(11) Uani 1 1 d . B .
H5A H 0.9211 0.7797 0.5340 0.086 Uiso 1 1 calc R . .
H5B H 1.0583 0.8484 0.5230 0.086 Uiso 1 1 calc R . .
H5C H 1.0201 0.7160 0.5352 0.086 Uiso 1 1 calc R . .
C6 C 1.0021(4) 0.6500(5) 0.2823(4) 0.0626(12) Uani 1 1 d . B .
H6A H 1.0353 0.6004 0.3230 0.094 Uiso 1 1 calc R . .
H6B H 1.0806 0.7271 0.2997 0.094 Uiso 1 1 calc R . .
H6C H 0.9518 0.6024 0.1964 0.094 Uiso 1 1 calc R . .
C7 C 0.6017(4) 0.6744(4) 0.4783(4) 0.0536(10) Uani 1 1 d . B .
H7A H 0.5156 0.5977 0.4438 0.080 Uiso 1 1 calc R . .
H7B H 0.6381 0.7081 0.5649 0.080 Uiso 1 1 calc R . .
H7C H 0.6689 0.6564 0.4583 0.080 Uiso 1 1 calc R . .
C8 C 0.4337(4) 0.8131(4) 0.4551(4) 0.0571(11) Uani 1 1 d . B .
H8A H 0.4265 0.8860 0.4414 0.086 Uiso 1 1 calc R . .
H8B H 0.4597 0.8255 0.5389 0.086 Uiso 1 1 calc R . .
H8C H 0.3448 0.7392 0.4050 0.086 Uiso 1 1 calc R . .
C9 C 0.7300(4) 0.9419(3) 0.5078(4) 0.0507(9) Uani 1 1 d . B .
H9A H 0.8062 0.9331 0.4971 0.076 Uiso 1 1 calc R . .
H9B H 0.7514 0.9636 0.5919 0.076 Uiso 1 1 calc R . .
H9C H 0.7169 1.0076 0.4821 0.076 Uiso 1 1 calc R . .
C10 C 0.2687(9) 0.6852(8) 0.0474(8) 0.057(2) Uiso 0.50 1 d P A 1
H10A H 0.2801 0.6206 -0.0006 0.085 Uiso 0.50 1 calc PR A 1
H10B H 0.2298 0.7258 -0.0021 0.085 Uiso 0.50 1 calc PR A 1
H10C H 0.2064 0.6474 0.0790 0.085 Uiso 0.50 1 calc PR A 1
C11 C 0.5562(10) 0.8806(9) 0.1097(9) 0.064(2) Uiso 0.50 1 d P A 1
H11A H 0.6425 0.9495 0.1741 0.096 Uiso 0.50 1 calc PR A 1
H11B H 0.5092 0.9125 0.0546 0.096 Uiso 0.50 1 calc PR A 1
H11C H 0.5760 0.8194 0.0671 0.096 Uiso 0.50 1 calc PR A 1
C12 C 0.3981(14) 0.9232(12) 0.2426(12) 0.102(4) Uiso 0.50 1 d P A 1
H12A H 0.3350 0.8869 0.2740 0.153 Uiso 0.50 1 calc PR A 1
H12B H 0.3541 0.9517 0.1822 0.153 Uiso 0.50 1 calc PR A 1
H12C H 0.4825 0.9938 0.3074 0.153 Uiso 0.50 1 calc PR A 1
C10B C 0.2846(12) 0.7701(12) 0.1353(11) 0.091(3) Uiso 0.50 1 d P A 2
H10D H 0.2349 0.6798 0.1112 0.136 Uiso 0.50 1 calc PR A 2
H10E H 0.2480 0.7937 0.0681 0.136 Uiso 0.50 1 calc PR A 2
H10F H 0.2730 0.8118 0.2016 0.136 Uiso 0.50 1 calc PR A 2
C11B C 0.4825(11) 0.7590(10) 0.0449(9) 0.072(3) Uiso 0.50 1 d P A 2
H11D H 0.5742 0.8077 0.0535 0.108 Uiso 0.50 1 calc PR A 2
H11E H 0.4136 0.7657 -0.0197 0.108 Uiso 0.50 1 calc PR A 2
H11F H 0.4632 0.6717 0.0264 0.108 Uiso 0.50 1 calc PR A 2
C12B C 0.5661(10) 0.9880(8) 0.2452(8) 0.063(2) Uiso 0.50 1 d P A 2
H12D H 0.5450 1.0202 0.3087 0.095 Uiso 0.50 1 calc PR A 2
H12E H 0.5365 1.0192 0.1823 0.095 Uiso 0.50 1 calc PR A 2
H12F H 0.6655 1.0157 0.2775 0.095 Uiso 0.50 1 calc PR A 2
O1 O 0.3213(4) 0.4616(4) 0.1414(4) 0.0327(11) Uiso 0.50 1 d PD B 1
C13 C 0.2515(11) 0.4881(11) 0.2123(10) 0.071(4) Uiso 0.50 1 d PD B 1
H13A H 0.2688 0.5759 0.2333 0.085 Uiso 0.50 1 calc PR B 1
H13B H 0.2864 0.4733 0.2867 0.085 Uiso 0.50 1 calc PR B 1
C14 C 0.1001(12) 0.4031(13) 0.1382(11) 0.094(4) Uiso 0.50 1 d PD B 1
H14A H 0.0680 0.3426 0.1737 0.112 Uiso 0.50 1 calc PR B 1
H14B H 0.0473 0.4515 0.1329 0.112 Uiso 0.50 1 calc PR B 1
C15 C 0.0826(9) 0.3433(10) 0.0286(8) 0.061(3) Uiso 0.50 1 d PD B 1
H15A H 0.0391 0.3767 -0.0281 0.073 Uiso 0.50 1 calc PR B 1
H15B H 0.0202 0.2537 0.0007 0.073 Uiso 0.50 1 calc PR B 1
C16 C 0.2162(7) 0.3589(7) 0.0307(7) 0.0493(18) Uiso 0.50 1 d PD B 1
H16A H 0.2262 0.2822 0.0282 0.059 Uiso 0.50 1 calc PR B 1
H16B H 0.2228 0.3783 -0.0381 0.059 Uiso 0.50 1 calc PR B 1
O1B O 0.3192(4) 0.4366(4) 0.1771(4) 0.0300(10) Uiso 0.50 1 d PD B 2
C13B C 0.2560(8) 0.4704(8) 0.2387(8) 0.040(2) Uiso 0.50 1 d PD B 2
H13C H 0.2648 0.5543 0.2449 0.048 Uiso 0.50 1 calc PR B 2
H13D H 0.2951 0.4700 0.3197 0.048 Uiso 0.50 1 calc PR B 2
C14B C 0.1109(8) 0.3754(8) 0.1683(7) 0.0454(19) Uiso 0.50 1 d PD B 2
H14C H 0.0896 0.3164 0.2081 0.055 Uiso 0.50 1 calc PR B 2
H14D H 0.0500 0.4157 0.1628 0.055 Uiso 0.50 1 calc PR B 2
C15B C 0.0860(7) 0.3081(7) 0.0490(6) 0.0395(18) Uiso 0.50 1 d PD B 2
H15C H 0.0730 0.3541 -0.0045 0.047 Uiso 0.50 1 calc PR B 2
H15D H 0.0089 0.2230 0.0115 0.047 Uiso 0.50 1 calc PR B 2
C16B C 0.2241(6) 0.3103(6) 0.0924(6) 0.0369(14) Uiso 0.50 1 d PD B 2
H16C H 0.2267 0.2498 0.1313 0.044 Uiso 0.50 1 calc PR B 2
H16D H 0.2468 0.2904 0.0259 0.044 Uiso 0.50 1 calc PR B 2
C17 C 0.1695(15) 0.0200(13) 0.0280(14) 0.1060(14) Uiso 0.50 1 d PD . .
C18 C 0.1656(15) 0.0393(11) 0.1338(14) 0.1060(14) Uiso 0.50 1 d PD . .
C19 C 0.0600(15) 0.0390(12) 0.1492(14) 0.1060(14) Uiso 0.50 1 d PD . .
C20 C -0.0574(8) 0.0124(7) 0.0627(7) 0.1060(14) Uiso 1 1 d D . .
C21 C -0.0638(16) -0.0044(14) -0.0623(14) 0.1060(14) Uiso 0.50 1 d PD . .
C22 C -0.1651(15) 0.0271(13) 0.0763(13) 0.1060(14) Uiso 0.50 1 d PD . .

loop_
_atom_site_aniso_label
_atom_site_aniso_U_11
_atom_site_aniso_U_22
_atom_site_aniso_U_33
_atom_site_aniso_U_23
_atom_site_aniso_U_13
_atom_site_aniso_U_12
Y1 0.03353(18) 0.03119(17) 0.02098(15) 0.00473(12) 0.00353(12) 0.02023(13)
Si1 0.0384(5) 0.0402(5) 0.0346(5) 0.0135(4) 0.0000(4) 0.0209(4)
Si2 0.0244(4) 0.0513(6) 0.0333(5) 0.0180(4) 0.0090(4) 0.0137(4)
Si3 0.0409(5) 0.0301(5) 0.0444(5) 0.0063(4) 0.0233(4) 0.0146(4)
Si4 0.059(5) 0.040(3) 0.0313(17) 0.0092(17) 0.014(2) 0.035(3)
Si4B 0.037(3) 0.043(2) 0.062(3) 0.0038(18) 0.014(2) 0.027(2)
N1 0.024(3) 0.024(2) 0.027(2) 0.010(2) 0.010(2) 0.008(2)
N2 0.025(3) 0.024(3) 0.028(3) 0.010(2) 0.011(2) 0.005(2)
N3 0.0257(13) 0.0381(15) 0.0307(13) 0.0122(11) 0.0093(11) 0.0167(12)
N4 0.0456(17) 0.0337(15) 0.0438(16) 0.0102(13) 0.0229(14) 0.0225(13)
C1 0.060(3) 0.055(2) 0.040(2) 0.0247(19) 0.0040(19) 0.024(2)
C2 0.051(2) 0.050(2) 0.057(3) 0.030(2) 0.002(2) 0.0103(19)
C3 0.105(4) 0.077(3) 0.051(3) 0.013(2) 0.011(3) 0.069(3)
C4 0.0369(19) 0.047(2) 0.0362(18) 0.0156(16) 0.0127(15) 0.0105(16)
C5 0.039(2) 0.057(2) 0.041(2) 0.0209(19) 0.0027(17) -0.0002(18)
C6 0.041(2) 0.097(3) 0.073(3) 0.049(3) 0.031(2) 0.041(2)
C7 0.061(3) 0.048(2) 0.059(2) 0.0216(19) 0.034(2) 0.026(2)
C8 0.051(2) 0.044(2) 0.070(3) 0.003(2) 0.033(2) 0.0206(19)
C9 0.051(2) 0.040(2) 0.049(2) 0.0064(17) 0.0244(19) 0.0138(18)

loop_
_atom_type_symbol
_atom_type_description
_atom_type_scat_dispersion_real
_atom_type_scat_dispersion_imag
_atom_type_scat_source
C C 0.0033 0.0016 'International Tables Vol C Tables 4.2.6.8 and 6.1.1.4'
H H 0.0000 0.0000 'International Tables Vol C Tables 4.2.6.8 and 6.1.1.4'
N N 0.0061 0.0033 'International Tables Vol C Tables 4.2.6.8 and 6.1.1.4'
O O 0.0106 0.0060 'International Tables Vol C Tables 4.2.6.8 and 6.1.1.4'
Si Si 0.0817 0.0704 'International Tables Vol C Tables 4.2.6.8 and 6.1.1.4'
Y Y -2.7962 3.5667 'International Tables Vol C Tables 4.2.6.8 and 6.1.1.4'

loop_
_geom_angle_atom_site_label_1
_geom_angle_atom_site_label_2
_geom_angle_atom_site_label_3
_geom_angle
_geom_angle_site_symmetry_1
_geom_angle_site_symmetry_3
N1 Y1 N3 115.26(15) . .
N1 Y1 O1 100.61(18) . .
N3 Y1 O1 130.13(15) . .
N1 Y1 N4 104.81(15) . .
N3 Y1 N4 114.34(10) . .
O1 Y1 N4 86.33(14) . .
N1 Y1 N2 39.30(16) . .
N3 Y1 N2 122.33(14) . .
O1 Y1 N2 67.86(17) . .
N4 Y1 N2 121.78(15) . .
N1 Y1 N1 44.1(2) . 2_665
N3 Y1 N1 95.05(14) . 2_665
O1 Y1 N1 87.25(16) . 2_665
N4 Y1 N1 146.04(14) . 2_665
N2 Y1 N1 27.48(16) . 2_665
N1 Y1 N2 27.62(16) . 2_665
N3 Y1 N2 87.97(14) . 2_665
O1 Y1 N2 118.99(17) . 2_665
N4 Y1 N2 123.34(14) . 2_665
N2 Y1 N2 51.1(2) . 2_665
N1 Y1 N2 37.17(16) 2_665 2_665
N1 Y1 O1B 112.43(16) . .
N3 Y1 O1B 117.55(13) . .
O1 Y1 O1B 13.15(14) . .
N4 Y1 O1B 88.86(12) . .
N2 Y1 O1B 77.05(16) . .
N1 Y1 O1B 92.33(15) 2_665 .
N2 Y1 O1B 127.38(15) 2_665 .
N3 Si1 C1 114.21(16) . .
N3 Si1 C2 108.51(16) . .
C1 Si1 C2 106.4(2) . .
N3 Si1 C3 114.0(2) . .
C1 Si1 C3 106.0(2) . .
C2 Si1 C3 107.2(2) . .
N3 Si1 Y1 35.34(8) . .
C1 Si1 Y1 127.94(15) . .
C2 Si1 Y1 73.24(13) . .
C3 Si1 Y1 124.23(15) . .
N3 Si2 C4 109.43(14) . .
N3 Si2 C5 113.66(16) . .
C4 Si2 C5 106.75(19) . .
N3 Si2 C6 112.97(19) . .
C4 Si2 C6 106.53(18) . .
C5 Si2 C6 107.1(2) . .
N3 Si2 Y1 36.11(9) . .
C4 Si2 Y1 73.36(11) . .
C5 Si2 Y1 124.26(14) . .
C6 Si2 Y1 126.77(15) . .
N4 Si3 C9 113.86(17) . .
N4 Si3 C7 110.23(16) . .
C9 Si3 C7 105.9(2) . .
N4 Si3 C8 114.58(18) . .
C9 Si3 C8 106.04(18) . .
C7 Si3 C8 105.5(2) . .
N4 Si4 C12 116.9(6) . .
N4 Si4 C10 113.7(6) . .
C12 Si4 C10 102.0(7) . .
N4 Si4 C11 109.2(6) . .
C12 Si4 C11 106.2(7) . .
C10 Si4 C11 108.2(5) . .
N4 Si4 Y1 36.0(2) . .
C12 Si4 Y1 151.7(5) . .
C10 Si4 Y1 89.0(4) . .
C11 Si4 Y1 94.6(4) . .
N4 Si4B C12B 119.0(6) . .
N4 Si4B C11B 107.8(7) . .
C12B Si4B C11B 109.6(7) . .
N4 Si4B C10B 107.9(7) . .
C12B Si4B C10B 107.6(7) . .
C11B Si4B C10B 103.8(7) . .
N4 Si4B Y1 36.9(3) . .
C12B Si4B Y1 140.2(5) . .
C11B Si4B Y1 71.5(5) . .
C10B Si4B Y1 110.6(6) . .
N2 N1 N2 99.8(4) 2_665 .
N2 N1 N1 60.3(4) 2_665 2_665
N2 N1 N1 39.5(3) . 2_665
N2 N1 Y1 85.8(4) 2_665 .
N2 N1 Y1 74.0(3) . .
N1 N1 Y1 73.2(3) 2_665 .
N2 N1 Y1 72.9(3) 2_665 2_665
N2 N1 Y1 72.2(3) . 2_665
N1 N1 Y1 62.7(3) 2_665 2_665
Y1 N1 Y1 135.9(2) . 2_665
N1 N2 N1 80.2(4) 2_665 .
N1 N2 Y1 79.6(4) 2_665 .
N1 N2 Y1 66.7(2) . .
N1 N2 Y1 66.5(3) 2_665 2_665
N1 N2 Y1 70.6(3) . 2_665
Y1 N2 Y1 128.9(2) . 2_665
Si1 N3 Si2 124.53(15) . .
Si1 N3 Y1 118.40(13) . .
Si2 N3 Y1 117.05(14) . .
Si4B N4 Si3 122.7(4) . .
Si4B N4 Si4 11.0(6) . .
Si3 N4 Si4 122.4(3) . .
Si4B N4 Y1 117.0(4) . .
Si3 N4 Y1 120.14(15) . .
Si4 N4 Y1 117.0(3) . .
C16 O1 C13 106.8(6) . .
C16 O1 Y1 124.8(4) . .
C13 O1 Y1 127.8(5) . .
O1 C13 C14 107.6(8) . .
C15 C14 C13 106.4(9) . .
C14 C15 C16 111.3(8) . .
O1 C16 C15 105.6(6) . .
C13B O1B C16B 106.6(5) . .
C13B O1B Y1 127.7(4) . .
C16B O1B Y1 125.0(4) . .
O1B C13B C14B 103.9(6) . .
C15B C14B C13B 110.0(6) . .
C14B C15B C16B 93.3(6) . .
O1B C16B C15B 104.6(5) . .
C20 C17 C22 64.5(10) 2 2
C20 C17 C18 116.4(13) 2 .
C22 C17 C18 165.9(13) 2 .
C20 C17 C21 70.7(10) 2 2
C22 C17 C21 131.3(15) 2 2
C18 C17 C21 45.9(9) . 2
C21 C18 C19 55.8(12) 2 .
C21 C18 C17 69.8(14) 2 .
C19 C18 C17 124.3(15) . .
C21 C19 C20 72.3(12) 2 .
C21 C19 C18 51.9(11) 2 .
C20 C19 C18 123.6(15) . .
C17 C20 C19 174.7(12) 2 .
C17 C20 C22 59.6(9) 2 .
C19 C20 C22 125.5(11) . .
C17 C20 C21 126.6(11) 2 2
C19 C20 C21 48.4(8) . 2
C22 C20 C21 173.8(11) . 2
C17 C20 C21 58.8(9) 2 .
C19 C20 C21 116.9(11) . .
C22 C20 C21 115.6(10) . .
C21 C20 C21 69.9(11) 2 .
C18 C21 C19 72.3(14) 2 2
C18 C21 C17 64.4(13) 2 2
C19 C21 C17 135.1(17) 2 2
C18 C21 C20 130.9(17) 2 2
C19 C21 C20 59.3(11) 2 2
C17 C21 C20 156.4(14) 2 2
C18 C21 C20 114.7(16) 2 .
C19 C21 C20 163.2(15) 2 .
C17 C21 C20 50.5(8) 2 .
C20 C21 C20 110.1(11) 2 .
C18 C21 C21 158.1(19) 2 2
C19 C21 C21 115.8(18) 2 2
C17 C21 C21 101.2(15) 2 2
C20 C21 C21 58.0(9) 2 2
C20 C21 C21 52.0(9) . 2
C17 C22 C20 56.0(9) 2 .

loop_
_geom_bond_atom_site_label_1
_geom_bond_atom_site_label_2
_geom_bond_distance
_geom_bond_site_symmetry_2
Y1 N1 2.209(5) .
Y1 N3 2.236(2) .
Y1 O1 2.239(5) .
Y1 N4 2.270(3) .
Y1 N2 2.313(5) .
Y1 N1 2.379(5) 2_665
Y1 N2 2.402(5) 2_665
Y1 O1B 2.515(5) .
Si1 N3 1.710(3) .
Si1 C1 1.865(4) .
Si1 C2 1.869(4) .
Si1 C3 1.881(5) .
Si2 N3 1.713(3) .
Si2 C4 1.873(4) .
Si2 C5 1.876(4) .
Si2 C6 1.881(4) .
Si3 N4 1.710(3) .
Si3 C9 1.876(4) .
Si3 C7 1.881(4) .
Si3 C8 1.881(4) .
Si4 N4 1.751(8) .
Si4 C12 1.860(16) .
Si4 C10 1.886(12) .
Si4 C11 1.903(12) .
Si4B N4 1.667(11) .
Si4B C12B 1.825(14) .
Si4B C11B 1.832(14) .
Si4B C10B 1.910(14) .
N1 N2 1.116(7) 2_665
N1 N2 1.524(6) .
N1 N1 1.730(10) 2_665
N1 Y1 2.379(5) 2_665
N2 N1 1.116(7) 2_665
N2 Y1 2.402(5) 2_665
O1 C16 1.452(8) .
O1 C13 1.474(10) .
C13 C14 1.503(12) .
C14 C15 1.360(12) .
C15 C16 1.487(10) .
O1B C13B 1.351(8) .
O1B C16B 1.453(7) .
C13B C14B 1.475(9) .
C14B C15B 1.461(9) .
C15B C16B 1.496(9) .
C17 C20 1.274(15) 2
C17 C22 1.326(19) 2
C17 C18 1.357(19) .
C17 C21 1.41(2) 2
C18 C21 1.081(18) 2
C18 C19 1.309(19) .
C19 C21 1.136(18) 2
C19 C20 1.305(15) .
C20 C17 1.274(15) 2
C20 C22 1.388(15) .
C20 C21 1.447(16) 2
C20 C21 1.557(16) .
C21 C18 1.081(18) 2
C21 C19 1.136(18) 2
C21 C17 1.41(2) 2
C21 C20 1.447(16) 2
C21 C21 1.72(3) 2
C22 C17 1.326(19) 2
